data_8103091
loop_
_publ_author_name
'Dao-Cheng Xia'
'Qiu-Ping Han'
'Shuang Han'
'Xin-Lu Cao'
'Yun-De Zhu'

_publ_section_title
;
 Crystal structure of
 (1,4-bis((1H-imidazol-1-yl)methyl)benzene)-(5-hydroxyisophthalato)zinc(II),
 Zn(C14H14N4)(C8H4O5)
;
_journal_issue 1
_journal_name_full 'Zeitschrift f\"ur Kristallographie - New Crystal Structures'
_journal_page_first 49
_journal_volume 226
_journal_year 2011
_chemical_formula_moiety 'C22 H18 N4 O5 Zn'
_chemical_formula_sum 'C22 H18 N4 O5 Zn'
_chemical_formula_weight 483.77
_chemical_melting_point ?
_chemical_name_systematic
;
(1,4-bis((1H-imidazol-1-yl)methyl)benzene)-(5-hydroxyisophthalato) zinc(II)
;
_space_group_IT_number 14
_symmetry_cell_setting monoclinic
_symmetry_space_group_name_Hall '-P 2yn'
_symmetry_space_group_name_H-M 'P 1 21/n 1'
_atom_sites_solution_hydrogens geom
_atom_sites_solution_primary direct
_atom_sites_solution_secondary difmap
_audit_creation_method SHELXL-97
_audit_update_record
;
2010-10-20 # Formatted by publCIF
;
_cell_angle_alpha 90.00
_cell_angle_beta 97.864(4)
_cell_angle_gamma 90.00
_cell_formula_units_Z 4
_cell_length_a 8.1529(4)
_cell_length_b 9.6506(4)
_cell_length_c 25.7059(10)
_cell_measurement_reflns_used 3197
_cell_measurement_temperature 293(2)
_cell_measurement_theta_max 29.0860
_cell_measurement_theta_min 3.1601
_cell_volume 2003.53(15)
_computing_cell_refinement CrysAlis
_computing_data_collection CrysAlis
_computing_data_reduction CrysAlis
_computing_structure_refinement 'SHELXL-97 (Sheldrick, 1997)'
_computing_structure_solution SHELXS-97[2]
_diffrn_ambient_temperature 293(2)
_diffrn_detector_area_resol_mean 10.0
_diffrn_measured_fraction_theta_full 0.996
_diffrn_measured_fraction_theta_max 0.856
_diffrn_measurement_device_type 'Oxford Diffraction Gemini R Ultra'
_diffrn_measurement_method '\w scan'
_diffrn_radiation_monochromator graphite
_diffrn_radiation_source 'fine-focus sealed tube'
_diffrn_radiation_type MoK\a
_diffrn_radiation_wavelength 0.71073
_diffrn_reflns_av_R_equivalents 0.0272
_diffrn_reflns_av_sigmaI/netI 0.0729
_diffrn_reflns_limit_h_max 11
_diffrn_reflns_limit_h_min -7
_diffrn_reflns_limit_k_max 12
_diffrn_reflns_limit_k_min -12
_diffrn_reflns_limit_l_max 34
_diffrn_reflns_limit_l_min -28
_diffrn_reflns_number 8857
_diffrn_reflns_theta_full 25.00
_diffrn_reflns_theta_max 29.15
_diffrn_reflns_theta_min 3.24
_exptl_absorpt_coefficient_mu 1.271
_exptl_absorpt_correction_T_max 1.00000
_exptl_absorpt_correction_T_min 0.96644
_exptl_absorpt_correction_type multi-scan
_exptl_crystal_colour colourless
_exptl_crystal_density_diffrn 1.604
_exptl_crystal_density_method 'not measured'
_exptl_crystal_description block
_exptl_crystal_F_000 992
_exptl_crystal_size_max 0.23
_exptl_crystal_size_mid 0.20
_exptl_crystal_size_min 0.18
_refine_diff_density_max 0.441
_refine_diff_density_min -0.361
_refine_diff_density_rms 0.050
_refine_ls_extinction_method none
_refine_ls_goodness_of_fit_ref 0.783
_refine_ls_hydrogen_treatment constr
_refine_ls_matrix_type full
_refine_ls_number_parameters 289
_refine_ls_number_reflns 4626
_refine_ls_number_restraints 0
_refine_ls_restrained_S_all 0.783
_refine_ls_R_factor_all 0.0679
_refine_ls_R_factor_gt 0.0307
_refine_ls_shift/su_max 0.002
_refine_ls_shift/su_mean 0.000
_refine_ls_structure_factor_coef Fsqd
_refine_ls_weighting_details 'calc w=1/[\s^2^(Fo^2^)+(0.0303P)^2^+0.0000P] where P=(Fo^2^+2Fc^2^)/3'
_refine_ls_weighting_scheme calc
_refine_ls_wR_factor_gt 0.0602
_refine_ls_wR_factor_ref 0.0638
_reflns_number_gt 2583
_reflns_number_total 4626
_reflns_threshold_expression >2sigma(I)
_cod_data_source_file 1267-3278.cff
_cod_data_source_block p21n
_cod_depositor_comments
;
The following automatic conversions were performed:

'_chemical_melting_point' value 'not measured' was changed to '?' -
the value is undefined or not given.

Automatic conversion script
Id: cif_fix_values 1715 2011-07-08 13:25:40Z adriana 
;
_cod_original_sg_symbol_H-M p21/n
_cod_database_code 8103091

loop_
_symmetry_equiv_pos_as_xyz
'x, y, z'
'-x+1/2, y+1/2, -z+1/2'
'-x, -y, -z'
'x-1/2, -y-1/2, z-1/2'

loop_
_atom_site_label
_atom_site_type_symbol
_atom_site_fract_x
_atom_site_fract_y
_atom_site_fract_z
_atom_site_U_iso_or_equiv
_atom_site_adp_type
_atom_site_occupancy
_atom_site_symmetry_multiplicity
_atom_site_calc_flag
_atom_site_refinement_flags
Zn01 Zn 0.63247(3) 0.24674(2) 0.690186(9) 0.03211(8) Uani 1 1 d .
O5 O 0.4256(2) -0.17674(15) 0.48417(6) 0.0536(5) Uani 1 1 d .
H5A H 0.4221 -0.2458 0.4655 0.080 Uiso 1 1 calc R
O4 O 0.5213(2) 0.09696(13) 0.64693(6) 0.0376(4) Uani 1 1 d .
O3 O 0.6064(2) -0.05143(15) 0.71118(6) 0.0543(5) Uani 1 1 d .
O1 O 0.5664(2) -0.56417(14) 0.66708(6) 0.0463(4) Uani 1 1 d .
O2 O 0.5844(3) -0.61636(17) 0.58500(7) 0.0943(8) Uani 1 1 d .
N2 N 1.0537(2) 0.16701(19) 0.62513(7) 0.0387(5) Uani 1 1 d .
N1 N 0.8652(2) 0.21768(17) 0.67554(7) 0.0366(5) Uani 1 1 d .
C8 C 0.5502(3) -0.0261(2) 0.66522(9) 0.0336(5) Uani 1 1 d .
N3 N 0.9685(3) 0.3080(2) 0.33374(7) 0.0462(5) Uani 1 1 d .
C5 C 0.4794(3) -0.1104(2) 0.57298(8) 0.0339(5) Uani 1 1 d .
H5 H 0.4638 -0.0186 0.5624 0.041 Uiso 1 1 calc R
C6 C 0.5191(3) -0.1413(2) 0.62569(8) 0.0297(5) Uani 1 1 d .
N4 N 1.0513(2) 0.24435(18) 0.25978(6) 0.0355(4) Uani 1 1 d .
C2 C 0.5275(3) -0.3839(2) 0.60440(9) 0.0349(6) Uani 1 1 d .
C12 C 1.1307(3) 0.1159(3) 0.58068(9) 0.0469(6) Uani 1 1 d .
H12A H 1.1042 0.0183 0.5758 0.056 Uiso 1 1 calc R
H12B H 1.2500 0.1233 0.5895 0.056 Uiso 1 1 calc R
C7 C 0.5406(3) -0.27928(19) 0.64172(8) 0.0319(5) Uani 1 1 d .
H7 H 0.5634 -0.3008 0.6772 0.038 Uiso 1 1 calc R
C13 C 1.0796(3) 0.1899(2) 0.52937(9) 0.0370(6) Uani 1 1 d .
C3 C 0.4891(3) -0.3502(2) 0.55144(9) 0.0421(6) Uani 1 1 d .
H3 H 0.4812 -0.4202 0.5263 0.050 Uiso 1 1 calc R
C16 C 0.9952(3) 0.3171(2) 0.43150(9) 0.0431(6) Uani 1 1 d .
C15 C 0.9228(3) 0.3575(2) 0.47415(9) 0.0475(7) Uani 1 1 d .
H15 H 0.8438 0.4276 0.4704 0.057 Uiso 1 1 calc R
C17 C 1.1102(3) 0.2117(3) 0.43801(10) 0.0540(7) Uani 1 1 d .
H17 H 1.1611 0.1828 0.4096 0.065 Uiso 1 1 calc R
C4 C 0.4626(3) -0.2150(2) 0.53576(9) 0.0393(6) Uani 1 1 d .
C10 C 1.0149(3) 0.2655(2) 0.69875(9) 0.0472(6) Uani 1 1 d .
H10 H 1.0335 0.3115 0.7308 0.057 Uiso 1 1 calc R
C14 C 0.9654(3) 0.2958(3) 0.52275(9) 0.0486(7) Uani 1 1 d .
H14 H 0.9163 0.3263 0.5513 0.058 Uiso 1 1 calc R
C19 C 0.9497(4) 0.3923(3) 0.37994(9) 0.0636(8) Uani 1 1 d .
H19A H 0.8356 0.4230 0.3775 0.076 Uiso 1 1 calc R
H19B H 1.0188 0.4741 0.3797 0.076 Uiso 1 1 calc R
C1 C 0.5584(3) -0.5325(2) 0.61914(9) 0.0425(6) Uani 1 1 d .
C18 C 1.1508(3) 0.1483(3) 0.48651(9) 0.0497(7) Uani 1 1 d .
H18 H 1.2275 0.0764 0.4901 0.060 Uiso 1 1 calc R
C22 C 0.9494(3) 0.1426(2) 0.27525(9) 0.0464(6) Uani 1 1 d .
H22 H 0.9211 0.0603 0.2574 0.056 Uiso 1 1 calc R
C20 C 1.0593(3) 0.3417(2) 0.29614(9) 0.0408(6) Uani 1 1 d .
H20 H 1.1203 0.4230 0.2956 0.049 Uiso 1 1 calc R
C9 C 0.8947(3) 0.1586(2) 0.63135(9) 0.0401(6) Uani 1 1 d .
H9 H 0.8140 0.1163 0.6075 0.048 Uiso 1 1 calc R
C21 C 0.8973(3) 0.1828(3) 0.32090(10) 0.0546(7) Uani 1 1 d .
H21 H 0.8265 0.1341 0.3398 0.066 Uiso 1 1 calc R
C11 C 1.1321(3) 0.2356(3) 0.66806(9) 0.0494(6) Uani 1 1 d .
H11 H 1.2441 0.2573 0.6748 0.059 Uiso 1 1 calc R

loop_
_atom_site_aniso_label
_atom_site_aniso_U_11
_atom_site_aniso_U_22
_atom_site_aniso_U_33
_atom_site_aniso_U_23
_atom_site_aniso_U_13
_atom_site_aniso_U_12
Zn01 0.04680(16) 0.02310(12) 0.02797(13) -0.00059(12) 0.01069(10) 0.00224(13)
O5 0.0993(15) 0.0320(9) 0.0257(9) -0.0021(7) -0.0049(10) 0.0059(9)
O4 0.0562(11) 0.0236(8) 0.0323(9) -0.0056(7) 0.0030(8) 0.0019(7)
O3 0.1029(15) 0.0325(9) 0.0266(9) -0.0029(7) 0.0061(10) 0.0034(9)
O1 0.0816(13) 0.0273(8) 0.0308(9) 0.0048(7) 0.0111(9) 0.0095(8)
O2 0.212(3) 0.0308(10) 0.0365(11) -0.0046(9) 0.0040(14) 0.0265(13)
N2 0.0427(13) 0.0499(12) 0.0250(10) -0.0003(9) 0.0098(10) 0.0069(9)
N1 0.0442(12) 0.0375(11) 0.0295(10) 0.0000(8) 0.0097(9) 0.0023(9)
C8 0.0466(15) 0.0235(11) 0.0331(14) -0.0018(10) 0.0141(12) 0.0009(10)
N3 0.0656(15) 0.0473(12) 0.0279(11) 0.0065(9) 0.0147(11) 0.0049(11)
C5 0.0488(16) 0.0220(10) 0.0311(13) 0.0009(10) 0.0065(12) 0.0039(10)
C6 0.0419(14) 0.0214(10) 0.0266(12) -0.0018(9) 0.0082(11) 0.0016(10)
N4 0.0497(11) 0.0323(9) 0.0252(9) 0.0056(9) 0.0071(8) -0.0033(10)
C2 0.0528(16) 0.0243(11) 0.0272(13) -0.0009(10) 0.0036(12) 0.0026(10)
C12 0.0508(17) 0.0598(16) 0.0316(13) -0.0015(12) 0.0108(13) 0.0127(13)
C7 0.0433(14) 0.0282(12) 0.0251(11) 0.0015(9) 0.0080(10) 0.0016(9)
C13 0.0383(15) 0.0455(13) 0.0287(13) -0.0034(10) 0.0097(11) 0.0001(11)
C3 0.0698(18) 0.0253(11) 0.0298(13) -0.0078(10) 0.0019(13) 0.0053(12)
C16 0.0562(17) 0.0453(14) 0.0303(13) 0.0017(11) 0.0145(13) 0.0004(12)
C15 0.0614(18) 0.0457(14) 0.0372(14) 0.0035(12) 0.0130(13) 0.0111(13)
C17 0.0640(19) 0.0686(18) 0.0339(14) 0.0029(12) 0.0227(14) 0.0151(14)
C4 0.0604(17) 0.0300(13) 0.0270(12) -0.0001(9) 0.0035(12) 0.0036(10)
C10 0.0539(16) 0.0555(16) 0.0320(12) -0.0112(12) 0.0054(12) 0.0003(14)
C14 0.0613(18) 0.0570(16) 0.0305(14) -0.0049(11) 0.0171(13) 0.0039(13)
C19 0.100(2) 0.0608(17) 0.0358(15) 0.0055(13) 0.0286(16) 0.0165(16)
C1 0.0670(19) 0.0246(11) 0.0345(14) -0.0037(11) 0.0013(13) 0.0027(11)
C18 0.0523(18) 0.0613(16) 0.0377(15) 0.0016(12) 0.0145(13) 0.0145(13)
C22 0.0595(18) 0.0456(14) 0.0344(14) 0.0090(11) 0.0074(13) -0.0118(13)
C20 0.0579(17) 0.0393(13) 0.0265(12) 0.0057(11) 0.0110(12) -0.0041(12)
C9 0.0415(16) 0.0462(14) 0.0326(13) -0.0035(11) 0.0054(12) 0.0016(11)
C21 0.0596(19) 0.0652(18) 0.0418(17) 0.0152(14) 0.0170(15) -0.0090(15)
C11 0.0412(14) 0.0690(18) 0.0369(13) -0.0112(14) 0.0020(12) -0.0027(14)

loop_
_atom_type_symbol
_atom_type_description
_atom_type_scat_dispersion_real
_atom_type_scat_dispersion_imag
_atom_type_scat_source
C C 0.0033 0.0016 'International Tables Vol C Tables 4.2.6.8 and 6.1.1.4'
H H 0.0000 0.0000 'International Tables Vol C Tables 4.2.6.8 and 6.1.1.4'
N N 0.0061 0.0033 'International Tables Vol C Tables 4.2.6.8 and 6.1.1.4'
O O 0.0106 0.0060 'International Tables Vol C Tables 4.2.6.8 and 6.1.1.4'
Zn Zn 0.2839 1.4301 'International Tables Vol C Tables 4.2.6.8 and 6.1.1.4'

loop_
_geom_angle_atom_site_label_1
_geom_angle_atom_site_label_2
_geom_angle_atom_site_label_3
_geom_angle
_geom_angle_site_symmetry_1
_geom_angle_site_symmetry_3
O4 Zn01 O1 115.09(7) . 1_565
O4 Zn01 N4 110.80(7) . 4_566
O1 Zn01 N4 96.88(7) 1_565 4_566
O4 Zn01 N1 99.55(7) . .
O1 Zn01 N1 107.44(7) 1_565 .
N4 Zn01 N1 127.89(7) 4_566 .
C4 O5 H5A 109.5 . .
C8 O4 Zn01 115.09(14) . .
C1 O1 Zn01 119.59(14) . 1_545
C9 N2 C11 106.75(19) . .
C9 N2 C12 127.1(2) . .
C11 N2 C12 126.2(2) . .
C9 N1 C10 105.3(2) . .
C9 N1 Zn01 120.65(17) . .
C10 N1 Zn01 133.19(15) . .
O3 C8 O4 124.0(2) . .
O3 C8 C6 120.50(18) . .
O4 C8 C6 115.44(19) . .
C20 N3 C21 107.5(2) . .
C20 N3 C19 125.6(2) . .
C21 N3 C19 126.9(2) . .
C6 C5 C4 120.53(19) . .
C6 C5 H5 119.7 . .
C4 C5 H5 119.7 . .
C5 C6 C7 119.83(18) . .
C5 C6 C8 119.89(18) . .
C7 C6 C8 120.15(19) . .
C20 N4 C22 106.02(18) . .
C20 N4 Zn01 127.91(15) . 4_665
C22 N4 Zn01 125.22(15) . 4_665
C7 C2 C3 119.44(19) . .
C7 C2 C1 121.9(2) . .
C3 C2 C1 118.63(18) . .
N2 C12 C13 115.24(19) . .
N2 C12 H12A 108.5 . .
C13 C12 H12A 108.5 . .
N2 C12 H12B 108.5 . .
C13 C12 H12B 108.5 . .
H12A C12 H12B 107.5 . .
C2 C7 C6 119.7(2) . .
C2 C7 H7 120.2 . .
C6 C7 H7 120.2 . .
C18 C13 C14 118.1(2) . .
C18 C13 C12 117.8(2) . .
C14 C13 C12 124.1(2) . .
C4 C3 C2 120.9(2) . .
C4 C3 H3 119.5 . .
C2 C3 H3 119.5 . .
C15 C16 C17 118.2(2) . .
C15 C16 C19 118.9(2) . .
C17 C16 C19 122.8(2) . .
C16 C15 C14 121.1(2) . .
C16 C15 H15 119.4 . .
C14 C15 H15 119.4 . .
C16 C17 C18 120.6(2) . .
C16 C17 H17 119.7 . .
C18 C17 H17 119.7 . .
O5 C4 C3 123.01(19) . .
O5 C4 C5 117.41(18) . .
C3 C4 C5 119.5(2) . .
C11 C10 N1 109.6(2) . .
C11 C10 H10 125.2 . .
N1 C10 H10 125.2 . .
C13 C14 C15 120.8(2) . .
C13 C14 H14 119.6 . .
C15 C14 H14 119.6 . .
N3 C19 C16 113.8(2) . .
N3 C19 H19A 108.8 . .
C16 C19 H19A 108.8 . .
N3 C19 H19B 108.8 . .
C16 C19 H19B 108.8 . .
H19A C19 H19B 107.7 . .
O2 C1 O1 123.0(2) . .
O2 C1 C2 119.2(2) . .
O1 C1 C2 117.65(19) . .
C13 C18 C17 121.1(2) . .
C13 C18 H18 119.5 . .
C17 C18 H18 119.5 . .
C21 C22 N4 108.5(2) . .
C21 C22 H22 125.7 . .
N4 C22 H22 125.7 . .
N4 C20 N3 111.1(2) . .
N4 C20 H20 124.4 . .
N3 C20 H20 124.4 . .
N1 C9 N2 111.8(2) . .
N1 C9 H9 124.1 . .
N2 C9 H9 124.1 . .
C22 C21 N3 106.8(2) . .
C22 C21 H21 126.6 . .
N3 C21 H21 126.6 . .
C10 C11 N2 106.5(2) . .
C10 C11 H11 126.7 . .
N2 C11 H11 126.7 . .

loop_
_geom_bond_atom_site_label_1
_geom_bond_atom_site_label_2
_geom_bond_distance
_geom_bond_site_symmetry_2
Zn01 O4 1.9677(14) .
Zn01 O1 1.9712(14) 1_565
Zn01 N4 1.9925(16) 4_566
Zn01 N1 2.0040(19) .
O5 C4 1.370(3) .
O5 H5A 0.8200 .
O4 C8 1.287(2) .
O3 C8 1.232(3) .
O1 C1 1.263(3) .
O1 Zn01 1.9712(14) 1_545
O2 C1 1.234(3) .
N2 C9 1.330(3) .
N2 C11 1.368(3) .
N2 C12 1.463(3) .
N1 C9 1.322(3) .
N1 C10 1.364(3) .
C8 C6 1.504(3) .
N3 C20 1.335(3) .
N3 C21 1.362(3) .
N3 C19 1.465(3) .
C5 C6 1.382(3) .
C5 C4 1.385(3) .
C5 H5 0.9300 .
C6 C7 1.398(3) .
N4 C20 1.320(3) .
N4 C22 1.380(3) .
N4 Zn01 1.9925(16) 4_665
C2 C7 1.387(3) .
C2 C3 1.393(3) .
C2 C1 1.495(3) .
C12 C13 1.508(3) .
C12 H12A 0.9700 .
C12 H12B 0.9700 .
C7 H7 0.9300 .
C13 C18 1.374(3) .
C13 C14 1.378(3) .
C3 C4 1.374(3) .
C3 H3 0.9300 .
C16 C15 1.371(3) .
C16 C17 1.378(3) .
C16 C19 1.512(3) .
C15 C14 1.384(3) .
C15 H15 0.9300 .
C17 C18 1.388(3) .
C17 H17 0.9300 .
C10 C11 1.351(3) .
C10 H10 0.9300 .
C14 H14 0.9300 .
C19 H19A 0.9700 .
C19 H19B 0.9700 .
C18 H18 0.9300 .
C22 C21 1.358(3) .
C22 H22 0.9300 .
C20 H20 0.9300 .
C9 H9 0.9300 .
C21 H21 0.9300 .
C11 H11 0.9300 .

loop_
_geom_torsion_atom_site_label_1
_geom_torsion_atom_site_label_2
_geom_torsion_atom_site_label_3
_geom_torsion_atom_site_label_4
_geom_torsion
_geom_torsion_site_symmetry_1
O1 Zn01 O4 C8 -172.56(14) 1_565
N4 Zn01 O4 C8 -63.93(16) 4_566
N1 Zn01 O4 C8 72.97(15) .
O4 Zn01 N1 C9 25.91(17) .
O1 Zn01 N1 C9 -94.33(17) 1_565
N4 Zn01 N1 C9 151.86(15) 4_566
O4 Zn01 N1 C10 -166.0(2) .
O1 Zn01 N1 C10 73.7(2) 1_565
N4 Zn01 N1 C10 -40.1(2) 4_566
Zn01 O4 C8 O3 17.7(3) .
Zn01 O4 C8 C6 -159.21(15) .
C4 C5 C6 C7 -0.8(4) .
C4 C5 C6 C8 175.1(2) .
O3 C8 C6 C5 -170.5(2) .
O4 C8 C6 C5 6.5(3) .
O3 C8 C6 C7 5.4(3) .
O4 C8 C6 C7 -177.57(19) .
C9 N2 C12 C13 67.1(3) .
C11 N2 C12 C13 -111.5(3) .
C3 C2 C7 C6 -1.6(4) .
C1 C2 C7 C6 176.6(2) .
C5 C6 C7 C2 2.3(3) .
C8 C6 C7 C2 -173.7(2) .
N2 C12 C13 C18 178.6(2) .
N2 C12 C13 C14 -1.9(4) .
C7 C2 C3 C4 -0.5(4) .
C1 C2 C3 C4 -178.8(2) .
C17 C16 C15 C14 0.9(4) .
C19 C16 C15 C14 -177.3(2) .
C15 C16 C17 C18 0.2(4) .
C19 C16 C17 C18 178.3(3) .
C2 C3 C4 O5 179.6(2) .
C2 C3 C4 C5 2.0(4) .
C6 C5 C4 O5 -179.0(2) .
C6 C5 C4 C3 -1.3(4) .
C9 N1 C10 C11 0.5(3) .
Zn01 N1 C10 C11 -168.85(16) .
C18 C13 C14 C15 0.5(4) .
C12 C13 C14 C15 -179.0(2) .
C16 C15 C14 C13 -1.3(4) .
C20 N3 C19 C16 -124.6(3) .
C21 N3 C19 C16 55.8(4) .
C15 C16 C19 N3 -153.3(2) .
C17 C16 C19 N3 28.6(4) .
Zn01 O1 C1 O2 2.7(4) 1_545
Zn01 O1 C1 C2 -172.88(16) 1_545
C7 C2 C1 O2 -162.8(3) .
C3 C2 C1 O2 15.4(4) .
C7 C2 C1 O1 13.0(4) .
C3 C2 C1 O1 -168.8(2) .
C14 C13 C18 C17 0.6(4) .
C12 C13 C18 C17 -179.9(2) .
C16 C17 C18 C13 -0.9(4) .
C20 N4 C22 C21 0.5(3) .
Zn01 N4 C22 C21 -169.60(17) 4_665
C22 N4 C20 N3 -0.1(3) .
Zn01 N4 C20 N3 169.65(15) 4_665
C21 N3 C20 N4 -0.3(3) .
C19 N3 C20 N4 180.0(2) .
C10 N1 C9 N2 -0.4(2) .
Zn01 N1 C9 N2 170.59(14) .
C11 N2 C9 N1 0.1(3) .
C12 N2 C9 N1 -178.69(19) .
N4 C22 C21 N3 -0.7(3) .
C20 N3 C21 C22 0.6(3) .
C19 N3 C21 C22 -179.7(2) .
N1 C10 C11 N2 -0.4(3) .
C9 N2 C11 C10 0.2(3) .
C12 N2 C11 C10 179.0(2) .
